data_7003321
loop_
_publ_author_name
'Chiu, Ching-Wen'
'Gabba\"i, Fran\,cois P.'

_publ_section_title
;
 Cyanide ion complexation by a cationic borane
;
_journal_issue 6
_journal_name_full 'Dalton Transactions'
_journal_page_first 814
_journal_page_last 817
_journal_paper_doi 10.1039/b715534d
_journal_year 2008
_chemical_formula_moiety 1-{Mes2B}-CN-8-{CH2NMe3}C10H6
_chemical_formula_sum 'C33 H39 B N2'
_chemical_formula_weight 474.47
_chemical_name_systematic
;
?
;
_space_group_IT_number 14
_symmetry_cell_setting monoclinic
_symmetry_space_group_name_Hall '-P 2ybc'
_symmetry_space_group_name_H-M 'P 1 21/c 1'
_atom_sites_solution_hydrogens geom
_atom_sites_solution_primary direct
_atom_sites_solution_secondary difmap
_audit_creation_method SHELXL-97
_cell_angle_alpha 90.00
_cell_angle_beta 111.12(3)
_cell_angle_gamma 90.00
_cell_formula_units_Z 4
_cell_length_a 16.009(3)
_cell_length_b 10.329(2)
_cell_length_c 17.540(4)
_cell_measurement_temperature 163(2)
_cell_volume 2705.5(11)
_computing_cell_refinement 'Bruker SMART'
_computing_data_collection 'Bruker SMART'
_computing_data_reduction 'Bruker SMART'
_computing_molecular_graphics 'Bruker SHELXTL'
_computing_publication_material 'Bruker SHELXTL'
_computing_structure_refinement 'SHELXL-97 (Sheldrick, 1997)'
_computing_structure_solution 'SHELXS-97 (Sheldrick, 1990)'
_diffrn_ambient_temperature 163(2)
_diffrn_measured_fraction_theta_full 0.998
_diffrn_measured_fraction_theta_max 0.998
_diffrn_measurement_device_type 'Bruker P4'
_diffrn_measurement_method '\w scans'
_diffrn_radiation_monochromator graphite
_diffrn_radiation_source 'fine-focus sealed tube'
_diffrn_radiation_type MoK\a
_diffrn_radiation_wavelength 0.71073
_diffrn_reflns_av_R_equivalents 0.0763
_diffrn_reflns_av_sigmaI/netI 0.1087
_diffrn_reflns_limit_h_max 19
_diffrn_reflns_limit_h_min -19
_diffrn_reflns_limit_k_max 12
_diffrn_reflns_limit_k_min -11
_diffrn_reflns_limit_l_max 20
_diffrn_reflns_limit_l_min -14
_diffrn_reflns_number 13047
_diffrn_reflns_theta_full 25.00
_diffrn_reflns_theta_max 25.00
_diffrn_reflns_theta_min 1.36
_exptl_absorpt_coefficient_mu 0.066
_exptl_absorpt_correction_T_max 0.9980
_exptl_absorpt_correction_T_min 0.9862
_exptl_absorpt_correction_type multi-scan
_exptl_absorpt_process_details sadabs
_exptl_crystal_colour colorless
_exptl_crystal_density_diffrn 1.165
_exptl_crystal_density_method 'not measured'
_exptl_crystal_description block
_exptl_crystal_F_000 1024
_exptl_crystal_size_max 0.21
_exptl_crystal_size_mid 0.06
_exptl_crystal_size_min 0.03
_refine_diff_density_max 0.444
_refine_diff_density_min -0.594
_refine_diff_density_rms 0.086
_refine_ls_extinction_coef 0.0052(5)
_refine_ls_extinction_expression Fc^*^=kFc[1+0.001xFc^2^\l^3^/sin(2\q)]^-1/4^
_refine_ls_extinction_method SHELXL
_refine_ls_goodness_of_fit_ref 1.000
_refine_ls_hydrogen_treatment constr
_refine_ls_matrix_type full
_refine_ls_number_parameters 326
_refine_ls_number_reflns 4757
_refine_ls_number_restraints 0
_refine_ls_restrained_S_all 1.000
_refine_ls_R_factor_all 0.1393
_refine_ls_R_factor_gt 0.0865
_refine_ls_shift/su_max 0.000
_refine_ls_shift/su_mean 0.000
_refine_ls_structure_factor_coef Fsqd
_refine_ls_weighting_details 'calc w=1/[\s^2^(Fo^2^)+(0.0049P)^2^+12.7300P] where P=(Fo^2^+2Fc^2^)/3'
_refine_ls_weighting_scheme calc
_refine_ls_wR_factor_gt 0.1762
_refine_ls_wR_factor_ref 0.1961
_reflns_number_gt 2677
_reflns_number_total 4757
_reflns_threshold_expression >2sigma(I)
_cod_data_source_file b715534d.txt
_cod_data_source_block napcn
_cod_depositor_comments
;
The following automatic conversions were performed:
'_symmetry_cell_setting' value 'Monoclinic' changed to 'monoclinic'
according to '/home/saulius/struct/CIF-dictionaries/cif_core.dic'
dictionary named 'cif_core.dic' version 2.4.1 from 2010-06-29.

Automatic conversion script
Id: cif_fix_enum 1527 2010-12-29 10:47:43Z saulius 
;
_cod_original_cell_volume 2705.5(9)
_cod_original_sg_symbol_H-M P21/c
_cod_database_code 7003321

loop_
_symmetry_equiv_pos_as_xyz
'x, y, z'
'-x, y+1/2, -z+1/2'
'-x, -y, -z'
'x, -y-1/2, z-1/2'

loop_
_atom_site_label
_atom_site_type_symbol
_atom_site_fract_x
_atom_site_fract_y
_atom_site_fract_z
_atom_site_U_iso_or_equiv
_atom_site_adp_type
_atom_site_occupancy
_atom_site_symmetry_multiplicity
_atom_site_calc_flag
_atom_site_refinement_flags
_atom_site_disorder_assembly
_atom_site_disorder_group
N1 N 0.3743(2) 0.5826(3) 0.2841(2) 0.0187(9) Uani 1 1 d . . .
N2 N 0.4037(3) 0.8171(4) 0.0524(3) 0.0281(10) Uani 1 1 d . . .
C25 C 0.0858(3) 1.0640(4) -0.1233(3) 0.0257(12) Uani 1 1 d . . .
H3A H 0.0266 1.0490 -0.1607 0.031 Uiso 1 1 calc R . .
C7 C 0.4942(3) 0.8208(5) 0.3281(3) 0.0258(12) Uani 1 1 d . . .
H4A H 0.5342 0.7499 0.3352 0.031 Uiso 1 1 calc R . .
C01 C 0.3886(3) 0.6853(4) 0.2226(3) 0.0199(11) Uani 1 1 d . . .
H5A H 0.4357 0.6543 0.2027 0.024 Uiso 1 1 calc R . .
H5B H 0.3324 0.6958 0.1749 0.024 Uiso 1 1 calc R . .
C9 C 0.3630(3) 0.9271(4) 0.2495(3) 0.0176(10) Uani 1 1 d . . .
C2 C 0.2433(3) 1.0564(4) 0.1769(3) 0.0215(11) Uani 1 1 d . . .
H7A H 0.1915 1.0759 0.1306 0.026 Uiso 1 1 calc R . .
C23 C 0.2081(3) 1.1831(5) -0.0819(3) 0.0228(11) Uani 1 1 d . . .
H8A H 0.2430 1.2558 -0.0852 0.027 Uiso 1 1 calc R . .
C16 C 0.1604(3) 0.7043(4) 0.1273(3) 0.0206(11) Uani 1 1 d . . .
C4 C 0.3415(3) 1.1377(4) 0.3117(3) 0.0245(11) Uani 1 1 d . . .
H10A H 0.3584 1.2009 0.3538 0.029 Uiso 1 1 calc R . .
C11 C 0.2064(3) 0.7305(4) 0.0721(3) 0.0182(10) Uani 1 1 d . . .
C21 C 0.2071(3) 0.9755(4) -0.0050(3) 0.0212(11) Uani 1 1 d . . .
C26 C 0.1221(3) 0.9679(5) -0.0616(3) 0.0222(11) Uani 1 1 d . . .
C5 C 0.4709(3) 1.0265(5) 0.3814(3) 0.0237(11) Uani 1 1 d . . .
H14A H 0.4865 1.0927 0.4217 0.028 Uiso 1 1 calc R . .
C10 C 0.3916(3) 1.0296(4) 0.3142(3) 0.0207(11) Uani 1 1 d . . .
C19 C 0.1424(3) 0.8038(5) 0.1866(3) 0.0270(12) Uani 1 1 d . . .
H16A H 0.1710 0.8864 0.1834 0.040 Uiso 1 1 calc R . .
H16B H 0.1673 0.7706 0.2427 0.040 Uiso 1 1 calc R . .
H16C H 0.0778 0.8167 0.1711 0.040 Uiso 1 1 calc R . .
C8 C 0.4164(3) 0.8151(4) 0.2661(3) 0.0187(10) Uani 1 1 d . . .
C6 C 0.5229(3) 0.9265(5) 0.3857(3) 0.0248(11) Uani 1 1 d . . .
H18A H 0.5805 0.9234 0.4276 0.030 Uiso 1 1 calc R . .
C1 C 0.2881(3) 0.9469(4) 0.1729(3) 0.0197(11) Uani 1 1 d . . .
C13 C 0.1679(3) 0.5117(5) 0.0109(3) 0.0259(12) Uani 1 1 d . . .
H20A H 0.1695 0.4477 -0.0275 0.031 Uiso 1 1 calc R . .
C27 C 0.3372(3) 1.1185(5) 0.0336(3) 0.0278(12) Uani 1 1 d . . .
H21A H 0.3565 1.1996 0.0161 0.042 Uiso 1 1 calc R . .
H21B H 0.3773 1.0483 0.0312 0.042 Uiso 1 1 calc R . .
H21C H 0.3390 1.1277 0.0898 0.042 Uiso 1 1 calc R . .
C29 C 0.0647(3) 0.8597(5) -0.0579(3) 0.0372(15) Uani 1 1 d . . .
H22A H 0.0068 0.8668 -0.1029 0.056 Uiso 1 1 calc R . .
H22B H 0.0554 0.8618 -0.0057 0.056 Uiso 1 1 calc R . .
H22C H 0.0934 0.7779 -0.0627 0.056 Uiso 1 1 calc R . .
C3 C 0.2667(3) 1.1478(4) 0.2454(3) 0.0234(11) Uani 1 1 d . . .
H23A H 0.2269 1.2174 0.2426 0.028 Uiso 1 1 calc R . .
C15 C 0.1232(3) 0.5830(4) 0.1252(3) 0.0230(11) Uani 1 1 d . . .
H24A H 0.0944 0.5636 0.1627 0.028 Uiso 1 1 calc R . .
C22 C 0.2474(3) 1.0890(4) -0.0195(3) 0.0199(11) Uani 1 1 d . . .
C24 C 0.1256(3) 1.1736(5) -0.1349(3) 0.0238(11) Uani 1 1 d . . .
C14 C 0.1268(3) 0.4851(5) 0.0681(3) 0.0239(11) Uani 1 1 d . . .
C28 C 0.0815(3) 1.2811(5) -0.1977(3) 0.0325(13) Uani 1 1 d . . .
H28A H 0.0200 1.2560 -0.2306 0.049 Uiso 1 1 calc R . .
H28B H 0.1158 1.2935 -0.2335 0.049 Uiso 1 1 calc R . .
H28C H 0.0807 1.3621 -0.1688 0.049 Uiso 1 1 calc R . .
C12 C 0.2057(3) 0.6313(4) 0.0114(3) 0.0241(11) Uani 1 1 d . . .
B1 B 0.2555(3) 0.8699(5) 0.0751(4) 0.0202(12) Uani 1 1 d . . .
C30 C 0.3415(3) 0.8365(4) 0.0606(3) 0.0209(11) Uani 1 1 d . . .
C02 C 0.3304(3) 0.4720(5) 0.2268(3) 0.0288(12) Uani 1 1 d . . .
H32A H 0.3174 0.4011 0.2581 0.043 Uiso 1 1 calc R . .
H32B H 0.3710 0.4411 0.2002 0.043 Uiso 1 1 calc R . .
H32C H 0.2745 0.5022 0.1853 0.043 Uiso 1 1 calc R . .
C03 C 0.3214(3) 0.6354(5) 0.3313(3) 0.0263(12) Uani 1 1 d . . .
H33A H 0.3148 0.5688 0.3685 0.039 Uiso 1 1 calc R . .
H33B H 0.2621 0.6616 0.2935 0.039 Uiso 1 1 calc R . .
H33C H 0.3524 0.7107 0.3629 0.039 Uiso 1 1 calc R . .
C04 C 0.4526(3) 0.5303(5) 0.3524(3) 0.0319(13) Uani 1 1 d . . .
H34A H 0.4317 0.4697 0.3847 0.048 Uiso 1 1 calc R . .
H34B H 0.4851 0.6016 0.3874 0.048 Uiso 1 1 calc R . .
H34C H 0.4925 0.4849 0.3301 0.048 Uiso 1 1 calc R . .
C18 C 0.0853(3) 0.3553(5) 0.0654(3) 0.0333(13) Uani 1 1 d . . .
H35A H 0.0946 0.3028 0.0227 0.050 Uiso 1 1 calc R . .
H35B H 0.0210 0.3655 0.0535 0.050 Uiso 1 1 calc R . .
H35C H 0.1130 0.3124 0.1184 0.050 Uiso 1 1 calc R . .
C17 C 0.2403(3) 0.6489(5) -0.0617(3) 0.0310(13) Uani 1 1 d . . .
H36A H 0.2318 0.5679 -0.0927 0.046 Uiso 1 1 calc R . .
H36B H 0.3041 0.6712 -0.0400 0.046 Uiso 1 1 calc R . .
H36C H 0.2066 0.7184 -0.0977 0.046 Uiso 1 1 calc R . .

loop_
_atom_site_aniso_label
_atom_site_aniso_U_11
_atom_site_aniso_U_22
_atom_site_aniso_U_33
_atom_site_aniso_U_23
_atom_site_aniso_U_13
_atom_site_aniso_U_12
N1 0.0076(17) 0.016(2) 0.029(2) 0.0040(17) 0.0027(16) 0.0025(15)
N2 0.020(2) 0.028(2) 0.038(3) 0.001(2) 0.012(2) 0.0022(18)
C25 0.010(2) 0.024(3) 0.038(3) 0.005(2) 0.003(2) 0.0007(19)
C7 0.012(2) 0.027(3) 0.038(3) 0.002(2) 0.008(2) 0.002(2)
C01 0.011(2) 0.016(2) 0.031(3) 0.003(2) 0.006(2) 0.0015(18)
C9 0.012(2) 0.019(2) 0.023(3) 0.001(2) 0.0079(19) -0.0016(18)
C2 0.009(2) 0.021(3) 0.035(3) 0.000(2) 0.008(2) 0.0001(18)
C23 0.015(2) 0.020(2) 0.039(3) 0.004(2) 0.016(2) -0.0018(19)
C16 0.0067(19) 0.019(2) 0.032(3) 0.001(2) 0.002(2) 0.0016(18)
C4 0.018(2) 0.016(2) 0.040(3) -0.006(2) 0.013(2) -0.0032(19)
C11 0.0056(19) 0.019(2) 0.026(3) 0.004(2) 0.0009(19) 0.0022(17)
C21 0.010(2) 0.023(3) 0.028(3) -0.002(2) 0.004(2) -0.0033(19)
C26 0.013(2) 0.023(3) 0.029(3) 0.003(2) 0.006(2) -0.0028(19)
C5 0.018(2) 0.026(3) 0.024(3) 0.000(2) 0.005(2) -0.005(2)
C10 0.014(2) 0.021(2) 0.028(3) -0.003(2) 0.008(2) -0.0042(19)
C19 0.016(2) 0.029(3) 0.040(3) -0.001(2) 0.014(2) -0.004(2)
C8 0.010(2) 0.021(2) 0.022(3) 0.001(2) 0.0031(19) 0.0000(18)
C6 0.012(2) 0.026(3) 0.031(3) 0.002(2) 0.002(2) -0.002(2)
C1 0.011(2) 0.020(3) 0.030(3) 0.004(2) 0.009(2) -0.0007(18)
C13 0.017(2) 0.022(3) 0.037(3) -0.003(2) 0.008(2) -0.002(2)
C27 0.015(2) 0.024(3) 0.042(3) 0.005(2) 0.007(2) -0.004(2)
C29 0.009(2) 0.033(3) 0.056(4) 0.011(3) -0.004(2) -0.010(2)
C3 0.013(2) 0.015(2) 0.043(3) -0.002(2) 0.011(2) 0.0001(18)
C15 0.009(2) 0.024(3) 0.037(3) 0.005(2) 0.009(2) -0.0015(19)
C22 0.010(2) 0.018(2) 0.031(3) -0.002(2) 0.007(2) -0.0021(18)
C24 0.016(2) 0.026(3) 0.032(3) 0.005(2) 0.012(2) 0.000(2)
C14 0.013(2) 0.019(3) 0.035(3) 0.003(2) 0.003(2) -0.0045(19)
C28 0.017(2) 0.031(3) 0.050(4) 0.011(3) 0.013(2) 0.006(2)
C12 0.014(2) 0.018(2) 0.039(3) 0.000(2) 0.008(2) -0.0022(19)
B1 0.009(2) 0.021(3) 0.032(3) -0.002(2) 0.009(2) -0.004(2)
C30 0.020(2) 0.015(2) 0.030(3) -0.002(2) 0.011(2) -0.0022(19)
C02 0.017(2) 0.020(3) 0.049(4) 0.001(2) 0.011(2) -0.004(2)
C03 0.017(2) 0.034(3) 0.035(3) 0.007(2) 0.018(2) 0.002(2)
C04 0.009(2) 0.029(3) 0.048(4) 0.016(3) -0.001(2) 0.004(2)
C18 0.022(2) 0.025(3) 0.049(4) 0.000(3) 0.008(2) -0.011(2)
C17 0.030(3) 0.029(3) 0.039(3) -0.013(2) 0.018(2) -0.014(2)

loop_
_atom_type_symbol
_atom_type_description
_atom_type_scat_dispersion_real
_atom_type_scat_dispersion_imag
_atom_type_scat_source
C C 0.0033 0.0016 'International Tables Vol C Tables 4.2.6.8 and 6.1.1.4'
H H 0.0000 0.0000 'International Tables Vol C Tables 4.2.6.8 and 6.1.1.4'
B B 0.0013 0.0007 'International Tables Vol C Tables 4.2.6.8 and 6.1.1.4'
N N 0.0061 0.0033 'International Tables Vol C Tables 4.2.6.8 and 6.1.1.4'

loop_
_geom_angle_atom_site_label_1
_geom_angle_atom_site_label_2
_geom_angle_atom_site_label_3
_geom_angle
_geom_angle_site_symmetry_1
_geom_angle_site_symmetry_3
_geom_angle_publ_flag
C03 N1 C04 99.7(4) . . ?
C03 N1 C02 115.1(3) . . ?
C04 N1 C02 108.3(4) . . ?
C03 N1 C01 112.6(3) . . ?
C04 N1 C01 120.2(3) . . ?
C02 N1 C01 101.5(3) . . ?
C24 C25 C26 127.7(4) . . ?
C24 C25 H3A 116.2 . . ?
C26 C25 H3A 116.2 . . ?
C8 C7 C6 125.0(4) . . ?
C8 C7 H4A 117.5 . . ?
C6 C7 H4A 117.5 . . ?
C8 C01 N1 109.5(4) . . ?
C8 C01 H5A 109.8 . . ?
N1 C01 H5A 109.8 . . ?
C8 C01 H5B 109.8 . . ?
N1 C01 H5B 109.8 . . ?
H5A C01 H5B 108.2 . . ?
C8 C9 C1 122.9(4) . . ?
C8 C9 C10 115.3(4) . . ?
C1 C9 C10 121.6(4) . . ?
C1 C2 C3 126.6(4) . . ?
C1 C2 H7A 116.7 . . ?
C3 C2 H7A 116.7 . . ?
C24 C23 C22 122.9(4) . . ?
C24 C23 H8A 118.5 . . ?
C22 C23 H8A 118.5 . . ?
C15 C16 C11 118.3(4) . . ?
C15 C16 C19 115.7(4) . . ?
C11 C16 C19 126.0(4) . . ?
C3 C4 C10 115.0(5) . . ?
C3 C4 H10A 122.5 . . ?
C10 C4 H10A 122.5 . . ?
C16 C11 C12 118.9(4) . . ?
C16 C11 B1 120.2(4) . . ?
C12 C11 B1 120.9(4) . . ?
C26 C21 C22 108.6(4) . . ?
C26 C21 B1 126.3(4) . . ?
C22 C21 B1 125.0(4) . . ?
C21 C26 C25 122.5(4) . . ?
C21 C26 C29 119.2(4) . . ?
C25 C26 C29 118.3(4) . . ?
C6 C5 C10 115.8(5) . . ?
C6 C5 H14A 122.1 . . ?
C10 C5 H14A 122.1 . . ?
C4 C10 C5 113.2(4) . . ?
C4 C10 C9 122.5(4) . . ?
C5 C10 C9 124.3(4) . . ?
C16 C19 H16A 109.5 . . ?
C16 C19 H16B 109.5 . . ?
H16A C19 H16B 109.5 . . ?
C16 C19 H16C 109.5 . . ?
H16A C19 H16C 109.5 . . ?
H16B C19 H16C 109.5 . . ?
C7 C8 C9 117.0(4) . . ?
C7 C8 C01 117.8(4) . . ?
C9 C8 C01 125.0(4) . . ?
C5 C6 C7 121.3(4) . . ?
C5 C6 H18A 119.4 . . ?
C7 C6 H18A 119.4 . . ?
C2 C1 C9 110.2(4) . . ?
C2 C1 B1 116.3(4) . . ?
C9 C1 B1 132.8(4) . . ?
C12 C13 C14 119.1(5) . . ?
C12 C13 H20A 120.4 . . ?
C14 C13 H20A 120.4 . . ?
C22 C27 H21A 109.5 . . ?
C22 C27 H21B 109.5 . . ?
H21A C27 H21B 109.5 . . ?
C22 C27 H21C 109.5 . . ?
H21A C27 H21C 109.5 . . ?
H21B C27 H21C 109.5 . . ?
C26 C29 H22A 109.5 . . ?
C26 C29 H22B 109.5 . . ?
H22A C29 H22B 109.5 . . ?
C26 C29 H22C 109.5 . . ?
H22A C29 H22C 109.5 . . ?
H22B C29 H22C 109.5 . . ?
C4 C3 C2 123.0(4) . . ?
C4 C3 H23A 118.5 . . ?
C2 C3 H23A 118.5 . . ?
C16 C15 C14 122.0(4) . . ?
C16 C15 H24A 119.0 . . ?
C14 C15 H24A 119.0 . . ?
C21 C22 C23 127.0(4) . . ?
C21 C22 C27 118.5(4) . . ?
C23 C22 C27 114.5(4) . . ?
C23 C24 C25 111.4(4) . . ?
C23 C24 C28 122.3(4) . . ?
C25 C24 C28 126.2(4) . . ?
C13 C14 C15 120.3(4) . . ?
C13 C14 C18 118.0(5) . . ?
C15 C14 C18 121.6(4) . . ?
C24 C28 H28A 109.5 . . ?
C24 C28 H28B 109.5 . . ?
H28A C28 H28B 109.5 . . ?
C24 C28 H28C 109.5 . . ?
H28A C28 H28C 109.5 . . ?
H28B C28 H28C 109.5 . . ?
C13 C12 C11 121.2(4) . . ?
C13 C12 C17 112.3(4) . . ?
C11 C12 C17 126.3(4) . . ?
C30 B1 C11 104.4(4) . . ?
C30 B1 C21 100.1(4) . . ?
C11 B1 C21 117.5(4) . . ?
C30 B1 C1 107.0(4) . . ?
C11 B1 C1 113.1(4) . . ?
C21 B1 C1 112.9(4) . . ?
N2 C30 B1 177.0(5) . . ?
N1 C02 H32A 109.5 . . ?
N1 C02 H32B 109.5 . . ?
H32A C02 H32B 109.5 . . ?
N1 C02 H32C 109.5 . . ?
H32A C02 H32C 109.5 . . ?
H32B C02 H32C 109.5 . . ?
N1 C03 H33A 109.5 . . ?
N1 C03 H33B 109.5 . . ?
H33A C03 H33B 109.5 . . ?
N1 C03 H33C 109.5 . . ?
H33A C03 H33C 109.5 . . ?
H33B C03 H33C 109.5 . . ?
N1 C04 H34A 109.5 . . ?
N1 C04 H34B 109.5 . . ?
H34A C04 H34B 109.5 . . ?
N1 C04 H34C 109.5 . . ?
H34A C04 H34C 109.5 . . ?
H34B C04 H34C 109.5 . . ?
C14 C18 H35A 109.5 . . ?
C14 C18 H35B 109.5 . . ?
H35A C18 H35B 109.5 . . ?
C14 C18 H35C 109.5 . . ?
H35A C18 H35C 109.5 . . ?
H35B C18 H35C 109.5 . . ?
C12 C17 H36A 109.5 . . ?
C12 C17 H36B 109.5 . . ?
H36A C17 H36B 109.5 . . ?
C12 C17 H36C 109.5 . . ?
H36A C17 H36C 109.5 . . ?
H36B C17 H36C 109.5 . . ?

loop_
_geom_bond_atom_site_label_1
_geom_bond_atom_site_label_2
_geom_bond_distance
_geom_bond_site_symmetry_2
_geom_bond_publ_flag
N1 C03 1.484(6) . ?
N1 C04 1.489(5) . ?
N1 C02 1.517(6) . ?
N1 C01 1.587(6) . ?
N2 C30 1.074(5) . ?
C25 C24 1.350(6) . ?
C25 C26 1.429(6) . ?
C25 H3A 0.9500 . ?
C7 C8 1.328(6) . ?
C7 C6 1.445(7) . ?
C7 H4A 0.9500 . ?
C01 C8 1.527(6) . ?
C01 H5A 0.9900 . ?
C01 H5B 0.9900 . ?
C9 C8 1.405(6) . ?
C9 C1 1.457(6) . ?
C9 C10 1.498(6) . ?
C2 C1 1.354(6) . ?
C2 C3 1.467(6) . ?
C2 H7A 0.9500 . ?
C23 C24 1.317(6) . ?
C23 C22 1.429(6) . ?
C23 H8A 0.9500 . ?
C16 C15 1.382(6) . ?
C16 C11 1.437(6) . ?
C16 C19 1.561(6) . ?
C4 C3 1.339(7) . ?
C4 C10 1.366(6) . ?
C4 H10A 0.9500 . ?
C11 C12 1.474(7) . ?
C11 B1 1.633(6) . ?
C21 C26 1.367(6) . ?
C21 C22 1.406(6) . ?
C21 B1 1.726(7) . ?
C26 C29 1.463(6) . ?
C5 C6 1.312(6) . ?
C5 C10 1.386(6) . ?
C5 H14A 0.9500 . ?
C19 H16A 0.9800 . ?
C19 H16B 0.9800 . ?
C19 H16C 0.9800 . ?
C6 H18A 0.9500 . ?
C1 B1 1.791(7) . ?
C13 C12 1.375(6) . ?
C13 C14 1.412(7) . ?
C13 H20A 0.9500 . ?
C27 C22 1.435(6) . ?
C27 H21A 0.9800 . ?
C27 H21B 0.9800 . ?
C27 H21C 0.9800 . ?
C29 H22A 0.9800 . ?
C29 H22B 0.9800 . ?
C29 H22C 0.9800 . ?
C3 H23A 0.9500 . ?
C15 C14 1.440(7) . ?
C15 H24A 0.9500 . ?
C24 C28 1.544(6) . ?
C14 C18 1.489(6) . ?
C28 H28A 0.9800 . ?
C28 H28B 0.9800 . ?
C28 H28C 0.9800 . ?
C12 C17 1.580(7) . ?
B1 C30 1.527(6) . ?
C02 H32A 0.9800 . ?
C02 H32B 0.9800 . ?
C02 H32C 0.9800 . ?
C03 H33A 0.9800 . ?
C03 H33B 0.9800 . ?
C03 H33C 0.9800 . ?
C04 H34A 0.9800 . ?
C04 H34B 0.9800 . ?
C04 H34C 0.9800 . ?
C18 H35A 0.9800 . ?
C18 H35B 0.9800 . ?
C18 H35C 0.9800 . ?
C17 H36A 0.9800 . ?
C17 H36B 0.9800 . ?
C17 H36C 0.9800 . ?
